data_2209779
loop_
_publ_author_name
'Ga\"el Labat'
'Joan Halfpenny'

_publ_section_title
;A thiophene-based azacryptand Mannich base:
 15,35-dipropyl-2,5,8,22,25,28-hexaoxa-12,18,32,38-tetrathia-15,35-diazapentacyclo[29.5.5.5.0.0]tetraconta-1(37),9(13),10,17(21),19,29(33),30,39-octaene
;
_journal_coeditor_code CF2037
_journal_issue 8
_journal_name_full 'Acta Crystallographica Section E'
_journal_page_first o3310
_journal_page_last o3312
_journal_paper_doi 10.1107/S1600536806026250
_journal_volume 62
_journal_year 2006
_chemical_formula_moiety 'C34 H46 N2 O6 S4'
_chemical_formula_sum 'C34 H46 N2 O6 S4'
_chemical_formula_weight 706.97
_chemical_name_systematic
;
 ?
;
_space_group_IT_number 2
_symmetry_cell_setting triclinic
_symmetry_space_group_name_Hall '-P 1'
_symmetry_space_group_name_H-M 'P -1'
_atom_sites_solution_hydrogens geom
_atom_sites_solution_primary direct
_atom_sites_solution_secondary difmap
_audit_creation_method SHELXL-97
_cell_angle_alpha 105.69(2)
_cell_angle_beta 92.453(18)
_cell_angle_gamma 98.79(2)
_cell_formula_units_Z 1
_cell_length_a 6.8178(9)
_cell_length_b 9.4311(18)
_cell_length_c 13.833(2)
_cell_measurement_reflns_used 8000
_cell_measurement_temperature 153(2)
_cell_measurement_theta_max 26.05
_cell_measurement_theta_min 1.65
_cell_volume 842.9(3)
_computing_cell_refinement 'CELL (Stoe & Cie, 2000)'
_computing_data_collection 'EXPOSE (Stoe & Cie, 2000)'
_computing_data_reduction 'INTEGRATE (Stoe & Cie, 2000)'
_computing_molecular_graphics 'PLATON (Spek, 2003)'
_computing_publication_material SHELXL-97
_computing_structure_refinement 'SHELXL-97 (Sheldrick, 1997)'
_computing_structure_solution 'SHELXS-97 (Sheldrick, 1990)'
_diffrn_ambient_temperature 153(2)
_diffrn_measured_fraction_theta_full 0.99
_diffrn_measured_fraction_theta_max 0.934
_diffrn_measurement_device_type 'STOE IPDS'
_diffrn_measurement_method '\f scans'
_diffrn_radiation_monochromator graphite
_diffrn_radiation_source 'fine-focus sealed tube'
_diffrn_radiation_type MoK\a
_diffrn_radiation_wavelength 0.71073
_diffrn_reflns_av_R_equivalents 0.0263
_diffrn_reflns_av_sigmaI/netI 0.0341
_diffrn_reflns_limit_h_max 8
_diffrn_reflns_limit_h_min -8
_diffrn_reflns_limit_k_max 11
_diffrn_reflns_limit_k_min -11
_diffrn_reflns_limit_l_max 16
_diffrn_reflns_limit_l_min -17
_diffrn_reflns_number 6702
_diffrn_reflns_theta_full 25.00
_diffrn_reflns_theta_max 25.93
_diffrn_reflns_theta_min 2.28
_diffrn_standards_number 0
_exptl_absorpt_coefficient_mu 0.330
_exptl_absorpt_correction_type none
_exptl_crystal_colour yellow
_exptl_crystal_density_diffrn 1.393
_exptl_crystal_density_method 'not measured'
_exptl_crystal_description block
_exptl_crystal_F_000 376
_exptl_crystal_size_max 0.30
_exptl_crystal_size_mid 0.30
_exptl_crystal_size_min 0.30
_refine_diff_density_max 0.340
_refine_diff_density_min -0.176
_refine_ls_extinction_method none
_refine_ls_goodness_of_fit_ref 0.970
_refine_ls_hydrogen_treatment constr
_refine_ls_matrix_type full
_refine_ls_number_parameters 209
_refine_ls_number_reflns 3075
_refine_ls_number_restraints 0
_refine_ls_restrained_S_all 0.970
_refine_ls_R_factor_all 0.0384
_refine_ls_R_factor_gt 0.0283
_refine_ls_shift/su_max 0.000
_refine_ls_shift/su_mean 0.000
_refine_ls_structure_factor_coef Fsqd
_refine_ls_weighting_details 'calc w=1/[\s^2^(Fo^2^)+(0.0468P)^2^] where P=(Fo^2^+2Fc^2^)/3'
_refine_ls_weighting_scheme calc
_refine_ls_wR_factor_gt 0.0688
_refine_ls_wR_factor_ref 0.0714
_reflns_number_gt 2468
_reflns_number_total 3075
_reflns_threshold_expression I>2\s(I)
_cod_data_source_file cf2037.cif
_cod_data_source_block I
_cod_original_cell_volume 842.9(2)
_cod_database_code 2209779
_cod_database_fobs_code 2209779

loop_
_symmetry_equiv_pos_as_xyz
'x, y, z'
'-x, -y, -z'

loop_
_atom_site_type_symbol
_atom_site_label
_atom_site_fract_x
_atom_site_fract_y
_atom_site_fract_z
_atom_site_U_iso_or_equiv
_atom_site_adp_type
_atom_site_calc_flag
_atom_site_refinement_flags
_atom_site_occupancy
C C1 0.4451(2) -0.01853(16) 0.69307(11) 0.0144(3) Uani d . 1
C C2 0.4154(2) -0.11678(16) 0.59807(11) 0.0157(3) Uani d . 1
C C3 0.5838(2) -0.18181(17) 0.56586(12) 0.0200(3) Uani d . 1
H H3A 0.5870 -0.2509 0.5019 0.024 Uiso calc R 1
C C4 0.7401(2) -0.13354(18) 0.63748(12) 0.0226(4) Uani d . 1
H H4A 0.8658 -0.1649 0.6296 0.027 Uiso calc R 1
C C5 0.2208(2) -0.22591(17) 0.44070(11) 0.0196(3) Uani d . 1
H H5B 0.2688 -0.3219 0.4332 0.024 Uiso calc R 1
H H5A 0.3047 -0.1671 0.4036 0.024 Uiso calc R 1
C C6 0.0068(2) -0.25369(18) 0.40002(11) 0.0222(4) Uani d . 1
H H6A -0.0447 -0.1581 0.4171 0.027 Uiso calc R 1
H H6B -0.0026 -0.2925 0.3256 0.027 Uiso calc R 1
C C7 -0.1501(2) -0.50898(17) 0.37889(12) 0.0203(3) Uani d . 1
H H7B -0.1424 -0.5767 0.4220 0.024 Uiso calc R 1
H H7A -0.0465 -0.5245 0.3309 0.024 Uiso calc R 1
C C8 -0.3525(2) -0.54710(16) 0.32111(11) 0.0182(3) Uani d . 1
H H8A -0.3875 -0.6564 0.2900 0.022 Uiso calc R 1
H H8B -0.4550 -0.5150 0.3669 0.022 Uiso calc R 1
C C9 -0.5217(2) -0.46729(15) 0.19600(11) 0.0154(3) Uani d . 1
C C10 -0.5267(2) -0.38039(15) 0.13156(11) 0.0143(3) Uani d . 1
C C11 -0.8579(2) -0.51720(17) 0.14872(12) 0.0202(3) Uani d . 1
H H11A -0.9946 -0.5595 0.1455 0.024 Uiso calc R 1
C C12 -0.7110(2) -0.54805(17) 0.20517(11) 0.0193(3) Uani d . 1
H H12A -0.7318 -0.6150 0.2456 0.023 Uiso calc R 1
C C13 -0.3552(2) -0.28857(15) 0.10070(11) 0.0148(3) Uani d . 1
H H13A -0.2298 -0.3171 0.1218 0.018 Uiso calc R 1
H H13B -0.3660 -0.3117 0.0263 0.018 Uiso calc R 1
C C14 -0.1845(2) -0.04886(16) 0.09950(11) 0.0183(3) Uani d . 1
H H14B -0.2062 -0.0881 0.0252 0.022 Uiso calc R 1
H H14A -0.0558 -0.0725 0.1208 0.022 Uiso calc R 1
C C15 -0.1706(2) 0.12006(17) 0.12842(12) 0.0219(4) Uani d . 1
H H15B -0.1613 0.1585 0.2028 0.026 Uiso calc R 1
H H15A -0.0468 0.1645 0.1051 0.026 Uiso calc R 1
C C16 -0.3466(3) 0.17036(17) 0.08441(12) 0.0241(4) Uani d . 1
H H16A -0.4689 0.1324 0.1107 0.036 Uiso calc R 1
H H16B -0.3584 0.1314 0.0108 0.036 Uiso calc R 1
H H16C -0.3262 0.2798 0.1034 0.036 Uiso calc R 1
C C17 -0.3116(2) -0.08422(16) 0.25501(11) 0.0155(3) Uani d . 1
H H17A -0.1713 -0.0352 0.2755 0.019 Uiso calc R 1
H H17B -0.3330 -0.1761 0.2775 0.019 Uiso calc R 1
N N1 -0.34467(18) -0.12615(13) 0.14419(9) 0.0131(3) Uani d . 1
O O1 0.23168(16) -0.14461(12) 0.54526(8) 0.0204(3) Uani d . 1
O O2 -0.11268(17) -0.35816(13) 0.44016(8) 0.0251(3) Uani d . 1
O O3 -0.34329(16) -0.47027(11) 0.24466(8) 0.0189(2) Uani d . 1
S S1 0.68377(6) -0.00920(4) 0.74384(3) 0.02039(11) Uani d . 1
S S2 -0.76908(6) -0.39373(4) 0.08420(3) 0.01816(11) Uani d . 1

loop_
_atom_site_aniso_label
_atom_site_aniso_U_11
_atom_site_aniso_U_22
_atom_site_aniso_U_33
_atom_site_aniso_U_12
_atom_site_aniso_U_13
_atom_site_aniso_U_23
C1 0.0129(7) 0.0144(7) 0.0158(7) -0.0007(6) 0.0000(6) 0.0056(6)
C2 0.0132(7) 0.0168(7) 0.0164(7) 0.0002(6) 0.0009(6) 0.0049(6)
C3 0.0179(8) 0.0200(8) 0.0189(7) 0.0021(6) 0.0047(7) 0.0002(6)
C4 0.0157(8) 0.0248(8) 0.0280(8) 0.0057(7) 0.0056(7) 0.0070(7)
C5 0.0214(9) 0.0214(8) 0.0129(7) 0.0000(6) 0.0014(6) 0.0014(6)
C6 0.0252(9) 0.0230(8) 0.0158(7) 0.0026(7) -0.0042(7) 0.0030(6)
C7 0.0208(8) 0.0227(8) 0.0182(7) 0.0047(6) -0.0007(7) 0.0067(6)
C8 0.0206(8) 0.0169(7) 0.0179(7) 0.0003(6) 0.0000(6) 0.0080(6)
C9 0.0157(8) 0.0134(7) 0.0152(7) 0.0018(6) -0.0015(6) 0.0017(6)
C10 0.0141(8) 0.0111(7) 0.0156(7) 0.0011(6) -0.0007(6) 0.0008(5)
C11 0.0165(8) 0.0186(8) 0.0226(8) -0.0029(6) 0.0011(7) 0.0045(6)
C12 0.0198(8) 0.0174(7) 0.0201(7) -0.0019(6) -0.0002(7) 0.0070(6)
C13 0.0164(8) 0.0123(7) 0.0148(7) 0.0024(6) 0.0009(6) 0.0026(6)
C14 0.0159(8) 0.0174(7) 0.0206(7) -0.0007(6) 0.0026(7) 0.0053(6)
C15 0.0214(9) 0.0175(8) 0.0249(8) -0.0034(6) 0.0023(7) 0.0065(6)
C16 0.0316(10) 0.0171(7) 0.0230(8) 0.0002(7) 0.0010(7) 0.0068(6)
C17 0.0159(8) 0.0153(7) 0.0142(7) 0.0028(6) -0.0025(6) 0.0030(6)
N1 0.0146(6) 0.0112(6) 0.0131(6) 0.0008(5) 0.0014(5) 0.0033(5)
O1 0.0151(6) 0.0248(6) 0.0155(5) 0.0034(5) -0.0022(5) -0.0034(4)
O2 0.0201(6) 0.0299(6) 0.0181(5) -0.0030(5) 0.0023(5) -0.0016(5)
O3 0.0154(5) 0.0209(5) 0.0219(5) -0.0011(4) -0.0033(5) 0.0117(4)
S1 0.0147(2) 0.0250(2) 0.0195(2) 0.00264(15) -0.00250(16) 0.00388(15)
S2 0.0155(2) 0.01807(19) 0.02069(19) 0.00139(14) -0.00219(16) 0.00645(15)

loop_
_atom_type_symbol
_atom_type_description
_atom_type_scat_dispersion_real
_atom_type_scat_dispersion_imag
_atom_type_scat_source
C C 0.0033 0.0016 'International Tables Vol C Tables 4.2.6.8 and 6.1.1.4'
H H 0.0000 0.0000 'International Tables Vol C Tables 4.2.6.8 and 6.1.1.4'
N N 0.0061 0.0033 'International Tables Vol C Tables 4.2.6.8 and 6.1.1.4'
O O 0.0106 0.0060 'International Tables Vol C Tables 4.2.6.8 and 6.1.1.4'
S S 0.1246 0.1234 'International Tables Vol C Tables 4.2.6.8 and 6.1.1.4'

loop_
_geom_angle_atom_site_label_1
_geom_angle_atom_site_label_2
_geom_angle_atom_site_label_3
_geom_angle_site_symmetry_1
_geom_angle_site_symmetry_3
_geom_angle
_geom_angle_publ_flag
C2 C1 C17 . 2_556 128.46(13) y
C2 C1 S1 . . 109.63(12) y
C17 C1 S1 2_556 . 121.44(10) y
C1 C2 O1 . . 119.10(15) y
C1 C2 C3 . . 114.16(13) y
O1 C2 C3 . . 126.72(14) y
C4 C3 C2 . . 111.80(14) y
C4 C3 H3A . . 124.1 ?
C2 C3 H3A . . 124.1 ?
C3 C4 S1 . . 112.00(13) y
C3 C4 H4A . . 124.0 ?
S1 C4 H4A . . 124.0 ?
O1 C5 C6 . . 107.24(14) y
O1 C5 H5B . . 110.3 ?
C6 C5 H5B . . 110.3 ?
O1 C5 H5A . . 110.3 ?
C6 C5 H5A . . 110.3 ?
H5B C5 H5A . . 108.5 ?
O2 C6 C5 . . 111.60(12) y
O2 C6 H6A . . 109.3 ?
C5 C6 H6A . . 109.3 ?
O2 C6 H6B . . 109.3 ?
C5 C6 H6B . . 109.3 ?
H6A C6 H6B . . 108.0 ?
O2 C7 C8 . . 111.30(13) y
O2 C7 H7B . . 109.4 ?
C8 C7 H7B . . 109.4 ?
O2 C7 H7A . . 109.4 ?
C8 C7 H7A . . 109.4 ?
H7B C7 H7A . . 108.0 ?
O3 C8 C7 . . 107.47(12) y
O3 C8 H8A . . 110.2 ?
C7 C8 H8A . . 110.2 ?
O3 C8 H8B . . 110.2 ?
C7 C8 H8B . . 110.2 ?
H8A C8 H8B . . 108.5 ?
C10 C9 O3 . . 119.54(13) y
C10 C9 C12 . . 114.17(13) y
O3 C9 C12 . . 126.29(13) y
C9 C10 C13 . . 127.96(13) y
C9 C10 S2 . . 109.68(11) y
C13 C10 S2 . . 122.34(10) y
C12 C11 S2 . . 112.27(12) y
C12 C11 H11A . . 123.9 ?
S2 C11 H11A . . 123.9 ?
C11 C12 C9 . . 111.38(13) y
C11 C12 H12A . . 124.3 ?
C9 C12 H12A . . 124.3 ?
N1 C13 C10 . . 113.45(13) y
N1 C13 H13A . . 108.9 ?
C10 C13 H13A . . 108.9 ?
N1 C13 H13B . . 108.9 ?
C10 C13 H13B . . 108.9 ?
H13A C13 H13B . . 107.7 ?
N1 C14 C15 . . 114.07(14) y
N1 C14 H14B . . 108.7 ?
C15 C14 H14B . . 108.7 ?
N1 C14 H14A . . 108.7 ?
C15 C14 H14A . . 108.7 ?
H14B C14 H14A . . 107.6 ?
C16 C15 C14 . . 113.43(13) y
C16 C15 H15B . . 108.9 ?
C14 C15 H15B . . 108.9 ?
C16 C15 H15A . . 108.9 ?
C14 C15 H15A . . 108.9 ?
H15B C15 H15A . . 107.7 ?
C15 C16 H16A . . 109.5 ?
C15 C16 H16B . . 109.5 ?
H16A C16 H16B . . 109.5 ?
C15 C16 H16C . . 109.5 ?
H16A C16 H16C . . 109.5 ?
H16B C16 H16C . . 109.5 ?
N1 C17 C1 . 2_556 113.40(12) y
N1 C17 H17A . . 108.9 ?
C1 C17 H17A 2_556 . 108.9 ?
N1 C17 H17B . . 108.9 ?
C1 C17 H17B 2_556 . 108.9 ?
H17A C17 H17B . . 107.7 ?
C14 N1 C17 . . 111.82(11) y
C14 N1 C13 . . 107.99(12) y
C17 N1 C13 . . 110.93(10) y
C2 O1 C5 . . 116.08(13) y
C7 O2 C6 . . 115.95(13) y
C9 O3 C8 . . 116.48(12) y
C4 S1 C1 . . 92.39(8) y
C11 S2 C10 . . 92.48(7) y

loop_
_geom_bond_atom_site_label_1
_geom_bond_atom_site_label_2
_geom_bond_site_symmetry_2
_geom_bond_distance
_geom_bond_publ_flag
C1 C2 . 1.374(2) y
C1 C17 2_556 1.494(2) y
C1 S1 . 1.7245(14) y
C2 O1 . 1.3744(18) y
C2 C3 . 1.416(2) y
C3 C4 . 1.357(2) y
C3 H3A . 0.950 ?
C4 S1 . 1.7147(18) y
C4 H4A . 0.950 ?
C5 O1 . 1.4349(18) y
C5 C6 . 1.499(2) y
C5 H5B . 0.990 ?
C5 H5A . 0.990 ?
C6 O2 . 1.426(2) y
C6 H6A . 0.990 ?
C6 H6B . 0.990 ?
C7 O2 . 1.4231(19) y
C7 C8 . 1.506(2) y
C7 H7B . 0.990 ?
C7 H7A . 0.990 ?
C8 O3 . 1.4329(17) y
C8 H8A . 0.990 ?
C8 H8B . 0.990 ?
C9 C10 . 1.367(2) y
C9 O3 . 1.3727(18) y
C9 C12 . 1.424(2) y
C10 C13 . 1.494(2) y
C10 S2 . 1.7251(15) y
C11 C12 . 1.358(2) y
C11 S2 . 1.7065(16) y
C11 H11A . 0.950 ?
C12 H12A . 0.950 ?
C13 N1 . 1.4758(18) y
C13 H13A . 0.990 ?
C13 H13B . 0.990 ?
C14 N1 . 1.4710(19) y
C14 C15 . 1.521(2) y
C14 H14B . 0.990 ?
C14 H14A . 0.990 ?
C15 C16 . 1.518(2) y
C15 H15B . 0.990 ?
C15 H15A . 0.990 ?
C16 H16A . 0.980 ?
C16 H16B . 0.980 ?
C16 H16C . 0.980 ?
C17 N1 . 1.4739(18) y
C17 C1 2_556 1.494(2) y
C17 H17A . 0.990 ?
C17 H17B . 0.990 ?

loop_
_geom_hbond_atom_site_label_D
_geom_hbond_atom_site_label_H
_geom_hbond_atom_site_label_A
_geom_hbond_site_symmetry_A
_geom_hbond_distance_DH
_geom_hbond_distance_HA
_geom_hbond_distance_DA
_geom_hbond_angle_DHA
C3 H3A O2 1_655 0.95 2.50 3.142(2) 125
C13 H13A O3 . 0.99 2.58 2.9636(18) 103

loop_
_geom_torsion_atom_site_label_1
_geom_torsion_atom_site_label_2
_geom_torsion_atom_site_label_3
_geom_torsion_atom_site_label_4
_geom_torsion_site_symmetry_1
_geom_torsion
_geom_torsion_publ_flag
C17 C1 C2 O1 2_556 -10.0(2) ?
S1 C1 C2 O1 . 177.86(10) ?
C17 C1 C2 C3 2_556 171.12(14) ?
S1 C1 C2 C3 . -1.02(16) ?
C1 C2 C3 C4 . 0.73(19) ?
O1 C2 C3 C4 . -178.04(14) ?
C2 C3 C4 S1 . -0.09(17) ?
O1 C5 C6 O2 . -69.51(16) ?
O2 C7 C8 O3 . 71.31(16) ?
O3 C9 C10 C13 . 3.4(2) ?
C12 C9 C10 C13 . -176.49(15) ?
O3 C9 C10 S2 . -178.27(11) ?
C12 C9 C10 S2 . 1.80(17) ?
S2 C11 C12 C9 . 0.63(18) ?
C10 C9 C12 C11 . -1.6(2) ?
O3 C9 C12 C11 . 178.48(14) ?
C9 C10 C13 N1 . -108.44(17) y
S2 C10 C13 N1 . 73.47(15) y
N1 C14 C15 C16 . -68.03(17) ?
C15 C14 N1 C17 . -64.09(16) ?
C15 C14 N1 C13 . 173.59(11) ?
C1 C17 N1 C14 2_556 105.63(14) ?
C1 C17 N1 C13 2_556 -133.75(13) ?
C10 C13 N1 C14 . -173.83(11) ?
C10 C13 N1 C17 . 63.30(15) ?
C1 C2 O1 C5 . 168.99(13) y
C3 C2 O1 C5 . -12.3(2) y
C6 C5 O1 C2 . 175.84(12) ?
C8 C7 O2 C6 . -99.17(16) ?
C5 C6 O2 C7 . -96.95(15) ?
C10 C9 O3 C8 . 171.75(13) y
C12 C9 O3 C8 . -8.3(2) y
C7 C8 O3 C9 . -168.07(13) ?
C3 C4 S1 C1 . -0.42(13) ?
C2 C1 S1 C4 . 0.81(12) ?
C17 C1 S1 C4 2_556 -171.98(12) ?
C12 C11 S2 C10 . 0.32(13) ?
C9 C10 S2 C11 . -1.20(12) ?
C13 C10 S2 C11 . 177.20(13) ?
